data_4329548
loop_
_publ_author_name
'Lu\'is M. P. Lima'
'David Esteban-G\'omez'
'Rita Delgado'
'Carlos Platas-Iglesias'
'Rapha\"el Tripier'

_publ_contact_author_address
;
Laboratoire de chimie,
electrochimie moleculaire et chimie analytique (UMR 6521)
Universite de Bretagne occidentale
6, avenue Victor Le Gorgeu
CS 93837
F-29238 BREST cedex 3
FRANCE 
;
_publ_contact_author_email raphael.tripier@univ-brest.fr
_publ_contact_author_name 'Tripier, Raphael'
_publ_section_title
;
 Monopicolinate Cyclen and Cyclam Derivatives for Stable Copper(II)
 Complexation
;
_journal_name_full 'Inorganic Chemistry'
_journal_page_first 6916
_journal_page_last 6927
_journal_paper_doi 10.1021/ic300784v
_journal_volume 51
_journal_year 2012
_chemical_formula_moiety
;
        C15 H24 Cu N5 O2 +, Cl O4 -
;
_chemical_formula_sum 'C15 H24 Cl Cu N5 O6'
_chemical_formula_weight 469.38
_chemical_name_systematic
;
 ?
;
_space_group_IT_number 2
_symmetry_cell_setting triclinic
_symmetry_Int_Tables_number 2
_symmetry_space_group_name_Hall '-P 1'
_symmetry_space_group_name_H-M 'P -1'
_atom_sites_solution_hydrogens geom
_atom_sites_solution_primary direct
_atom_sites_solution_secondary difmap
_audit_creation_date 2011-07-21T12:11:48-00:00
_audit_creation_method 'WinGX routine CIF_UPDATE'
_cell_angle_alpha 96.883(2)
_cell_angle_beta 96.800(2)
_cell_angle_gamma 98.919(2)
_cell_formula_units_Z 2
_cell_length_a 8.0688(2)
_cell_length_b 9.5667(2)
_cell_length_c 12.2122(3)
_cell_measurement_reflns_used 14467
_cell_measurement_temperature 170(2)
_cell_measurement_theta_max 44.7718
_cell_measurement_theta_min 2.8778
_cell_volume 915.51(4)
_computing_cell_refinement
;
        CrysAlis RED, Oxford Diffraction Ltd.,
        Version 1.171.33.52 (release 06-11-2009 CrysAlis171 .NET)
        (compiled Nov  6 2009,16:24:50)
;
_computing_data_collection
;
        CrysAlis CCD, Oxford Diffraction Ltd.,
        Version 1.171.33.52 (release 06-11-2009 CrysAlis171 .NET)
        (compiled Nov  6 2009,16:24:50)
;
_computing_data_reduction
;
        CrysAlis RED, Oxford Diffraction Ltd.,
        Version 1.171.33.52 (release 06-11-2009 CrysAlis171 .NET)
        (compiled Nov  6 2009,16:24:50)
;
_computing_molecular_graphics 'ORTEP3 for Windows (Farrugia, 1997)'
_computing_publication_material 'PLATON (Spek, 1980-2002)'
_computing_structure_refinement 'SHELXL-97 (Sheldrick, 1997)'
_computing_structure_solution 'SHELXS-97 (Sheldrick, 1997)'
_diffrn_ambient_temperature 170(2)
_diffrn_detector 'CCD plate'
_diffrn_detector_area_resol_mean 8.3622
_diffrn_measured_fraction_theta_full 0.986
_diffrn_measured_fraction_theta_max 0.986
_diffrn_measurement_device 'Kappa-geometry diffractometer'
_diffrn_measurement_device_type 'Xcalibur, Sapphire2, large Be window'
_diffrn_measurement_method '\w scans'
_diffrn_orient_matrix_UB_11 0.0836490843
_diffrn_orient_matrix_UB_12 0.0315684808
_diffrn_orient_matrix_UB_13 0.0242438924
_diffrn_orient_matrix_UB_21 -0.0239591003
_diffrn_orient_matrix_UB_22 0.0684786687
_diffrn_orient_matrix_UB_23 0.0039157728
_diffrn_orient_matrix_UB_31 -0.0222394294
_diffrn_orient_matrix_UB_32 -0.0075231537
_diffrn_orient_matrix_UB_33 0.053716876
_diffrn_radiation_monochromator graphite
_diffrn_radiation_probe x-ray
_diffrn_radiation_type MoK\a
_diffrn_radiation_wavelength 0.71073
_diffrn_reflns_av_R_equivalents 0.0161
_diffrn_reflns_av_unetI/netI 0.0154
_diffrn_reflns_limit_h_max 11
_diffrn_reflns_limit_h_min -11
_diffrn_reflns_limit_k_max 13
_diffrn_reflns_limit_k_min -13
_diffrn_reflns_limit_l_max 17
_diffrn_reflns_limit_l_min -12
_diffrn_reflns_number 17100
_diffrn_reflns_theta_full 30.51
_diffrn_reflns_theta_max 30.51
_diffrn_reflns_theta_min 2.88
_diffrn_source 'sealed X-ray tube'
_exptl_absorpt_coefficient_mu 1.385
_exptl_absorpt_correction_T_max 0.854
_exptl_absorpt_correction_T_min 0.622
_exptl_absorpt_correction_type analytical
_exptl_absorpt_process_details
;
        CrysAlis RED, Oxford Diffraction Ltd.,
        Version 1.171.33.52 (release 06-11-2009 CrysAlis171 .NET)
        (compiled Nov  6 2009,16:24:50)
Analytical numeric absorption correction using a multifaceted crystal
                        model based on expressions derived by R.C. Clark & J.S.
        (Clark, R. C. & Reid, J. S. (1995). Acta Cryst. A51, 887-897)
;
_exptl_crystal_colour blue
_exptl_crystal_density_diffrn 1.703
_exptl_crystal_description 'planar // (1 0 1)'
_exptl_crystal_F_000 486
_exptl_crystal_recrystallization_method
;
?
;
_exptl_crystal_size_max 0.47
_exptl_crystal_size_mid 0.36
_exptl_crystal_size_min 0.12
_refine_diff_density_max 0.578
_refine_diff_density_min -0.227
_refine_diff_density_rms 0.085
_refine_ls_extinction_method none
_refine_ls_goodness_of_fit_ref 1.102
_refine_ls_hydrogen_treatment constr
_refine_ls_matrix_type full
_refine_ls_number_parameters 280
_refine_ls_number_reflns 5519
_refine_ls_number_restraints 114
_refine_ls_restrained_S_all 1.121
_refine_ls_R_factor_all 0.0294
_refine_ls_R_factor_gt 0.0262
_refine_ls_shift/su_max 0.001
_refine_ls_shift/su_mean 0
_refine_ls_structure_factor_coef Fsqd
_refine_ls_weighting_details 'calc w=1/[\s^2^(Fo^2^)+(0.0489P)^2^+0.1035P] where P=(Fo^2^+2Fc^2^)/3'
_refine_ls_weighting_scheme calc
_refine_ls_wR_factor_gt 0.0734
_refine_ls_wR_factor_ref 0.0745
_reflns_number_gt 4975
_reflns_number_total 5519
_reflns_threshold_expression >2sigma(I)
_cod_data_source_file ic300784v_si_002_3.cif
_cod_data_source_block aa08b-b
_cod_depositor_comments
;
The following automatic conversions were performed:

'_diffrn_radiation_probe' value 'X-ray' changed to 'x-ray' according
to the built-in table from CIF Core dictionary named 'cif_core.dic'
version 2.4.1 from 2010-06-29.

Automatic conversion script
Id: cif_fix_values 1891 2012-01-12 08:04:46Z andrius 
;
_cod_original_sg_symbol_Hall -P1
_cod_database_code 4329548

loop_
_symmetry_equiv_pos_as_xyz
'x, y, z'
'-x, -y, -z'

loop_
_atom_site_label
_atom_site_type_symbol
_atom_site_fract_x
_atom_site_fract_y
_atom_site_fract_z
_atom_site_U_iso_or_equiv
_atom_site_adp_type
_atom_site_occupancy
_atom_site_symmetry_multiplicity
_atom_site_calc_flag
_atom_site_refinement_flags
_atom_site_disorder_assembly
_atom_site_disorder_group
C1 C 0.22215(17) 0.33179(15) 0.40988(11) 0.0229(2) Uani 1 1 d . . .
H1A H 0.1547 0.4005 0.3802 0.027 Uiso 1 1 calc R . .
H1B H 0.26 0.3646 0.4902 0.027 Uiso 1 1 calc R . .
C2 C 0.11377(18) 0.18410(15) 0.39406(11) 0.0236(2) Uani 1 1 d . . .
H2A H 0.1817 0.116 0.4242 0.028 Uiso 1 1 calc R . .
H2B H 0.0166 0.1873 0.4362 0.028 Uiso 1 1 calc R . .
C3 C -0.09182(16) 0.20231(15) 0.23036(11) 0.0225(2) Uani 1 1 d . . .
H3A H -0.137 0.2525 0.293 0.027 Uiso 1 1 calc R . .
H3B H -0.1844 0.1282 0.1885 0.027 Uiso 1 1 calc R . .
C4 C -0.03172(15) 0.30837(13) 0.15408(11) 0.0193(2) Uani 1 1 d . . .
H4A H -0.1295 0.3399 0.1131 0.023 Uiso 1 1 calc R . .
H4B H 0.0435 0.3933 0.1978 0.023 Uiso 1 1 calc R . .
C5 C 0.13691(17) 0.31821(15) -0.00388(11) 0.0226(2) Uani 1 1 d . . .
H5A H 0.0547 0.3748 -0.0353 0.027 Uiso 1 1 calc R . .
H5B H 0.1666 0.2545 -0.0659 0.027 Uiso 1 1 calc R . .
C6 C 0.29473(17) 0.41731(14) 0.05635(11) 0.0220(2) Uani 1 1 d . . .
H6A H 0.3569 0.4651 0.0021 0.026 Uiso 1 1 calc R . .
H6B H 0.263 0.4917 0.1096 0.026 Uiso 1 1 calc R . .
C7 C 0.52564(16) 0.42035(14) 0.20799(11) 0.0223(2) Uani 1 1 d . . .
H7A H 0.5749 0.51 0.1823 0.027 Uiso 1 1 calc R . .
H7B H 0.619 0.368 0.2279 0.027 Uiso 1 1 calc R . .
C8 C 0.44146(17) 0.45653(13) 0.31096(11) 0.0218(2) Uani 1 1 d . . .
H8A H 0.5262 0.5162 0.3702 0.026 Uiso 1 1 calc R . .
H8B H 0.3507 0.512 0.2921 0.026 Uiso 1 1 calc R . .
C9 C 0.49636(18) 0.25638(15) 0.40709(11) 0.0234(2) Uani 1 1 d . . .
H9A H 0.4664 0.2415 0.4816 0.028 Uiso 1 1 calc R . .
H9B H 0.6073 0.3209 0.4181 0.028 Uiso 1 1 calc R . .
C10 C 0.51459(15) 0.11415(13) 0.34517(10) 0.0180(2) Uani 1 1 d . . .
C11 C 0.62929(17) 0.03509(15) 0.39191(11) 0.0229(2) Uani 1 1 d . . .
H11 H 0.6914 0.0677 0.4639 0.027 Uiso 1 1 calc R . .
C12 C 0.65136(18) -0.09148(15) 0.33209(12) 0.0260(3) Uani 1 1 d . . .
H12 H 0.7286 -0.147 0.3624 0.031 Uiso 1 1 calc R . .
C13 C 0.55857(18) -0.13597(14) 0.22682(12) 0.0241(3) Uani 1 1 d . . .
H13 H 0.5728 -0.2215 0.1836 0.029 Uiso 1 1 calc R . .
C14 C 0.44535(15) -0.05363(13) 0.18622(10) 0.0181(2) Uani 1 1 d . . .
C15 C 0.33805(16) -0.09697(13) 0.07264(11) 0.0199(2) Uani 1 1 d . . .
N1 N 0.36973(13) 0.32619(11) 0.35125(9) 0.01867(19) Uani 1 1 d . . .
N2 N 0.05006(14) 0.13330(11) 0.27484(9) 0.01867(19) Uani 1 1 d . . .
H2 H 0.0107 0.0355 0.2674 0.022 Uiso 1 1 calc R . .
N3 N 0.06110(13) 0.23238(11) 0.07596(9) 0.01681(19) Uani 1 1 d . . .
H3 H -0.0118 0.1527 0.0365 0.02 Uiso 1 1 calc R . .
N4 N 0.40353(13) 0.33214(11) 0.11668(9) 0.01856(19) Uani 1 1 d . . .
H4 H 0.465 0.2901 0.0661 0.022 Uiso 1 1 calc R . .
N5 N 0.42276(13) 0.06888(11) 0.24504(9) 0.01629(18) Uani 1 1 d . . .
O1 O 0.22438(12) -0.02294(10) 0.05097(8) 0.02246(19) Uani 1 1 d . . .
O2 O 0.36875(14) -0.20037(12) 0.01201(9) 0.0315(2) Uani 1 1 d . . .
Cu1 Cu 0.242879(17) 0.166974(15) 0.171532(11) 0.01505(5) Uani 1 1 d . . .
O3 O 0.1298(7) 0.6548(4) 0.4183(3) 0.0460(10) Uani 0.65 1 d PDU A 1
O4 O -0.1160(5) 0.6430(5) 0.2937(5) 0.0499(9) Uani 0.65 1 d PDU A 1
O5 O 0.0645(6) 0.8586(3) 0.3507(3) 0.0398(7) Uani 0.65 1 d PDU A 1
O6 O 0.14878(16) 0.67677(14) 0.23051(10) 0.0395(3) Uani 0.65 1 d PDU A 1
O3B O 0.1558(16) 0.6794(12) 0.4210(7) 0.083(4) Uani 0.35 1 d PDU A 2
O4B O -0.0938(10) 0.6060(10) 0.3068(11) 0.082(4) Uani 0.35 1 d PDU A 2
O5B O 0.0302(15) 0.8460(8) 0.3335(10) 0.115(5) Uani 0.35 1 d PDU A 2
O6B O 0.14878(16) 0.67677(14) 0.23051(10) 0.0395(3) Uani 0.35 1 d PDU A 2
Cl1 Cl 0.05813(4) 0.70716(3) 0.32189(3) 0.02300(7) Uani 1 1 d DU . .

loop_
_atom_site_aniso_label
_atom_site_aniso_U_11
_atom_site_aniso_U_22
_atom_site_aniso_U_33
_atom_site_aniso_U_23
_atom_site_aniso_U_13
_atom_site_aniso_U_12
C1 0.0243(6) 0.0243(6) 0.0187(5) -0.0042(4) 0.0017(4) 0.0068(5)
C2 0.0265(6) 0.0273(6) 0.0171(5) 0.0024(5) 0.0041(5) 0.0047(5)
C3 0.0152(5) 0.0269(6) 0.0264(6) 0.0052(5) 0.0045(4) 0.0040(5)
C4 0.0159(5) 0.0191(5) 0.0238(6) 0.0025(4) 0.0031(4) 0.0059(4)
C5 0.0230(6) 0.0285(6) 0.0174(5) 0.0063(5) 0.0017(4) 0.0064(5)
C6 0.0203(6) 0.0233(6) 0.0247(6) 0.0087(5) 0.0060(5) 0.0042(5)
C7 0.0155(5) 0.0215(6) 0.0280(6) 0.0007(5) 0.0009(4) 0.0007(4)
C8 0.0218(6) 0.0167(5) 0.0241(6) -0.0038(4) -0.0013(5) 0.0034(4)
C9 0.0243(6) 0.0239(6) 0.0199(6) -0.0028(5) -0.0056(5) 0.0084(5)
C10 0.0167(5) 0.0195(5) 0.0183(5) 0.0025(4) 0.0013(4) 0.0053(4)
C11 0.0206(6) 0.0270(6) 0.0222(6) 0.0061(5) 0.0001(4) 0.0080(5)
C12 0.0246(6) 0.0267(6) 0.0312(7) 0.0100(5) 0.0037(5) 0.0138(5)
C13 0.0236(6) 0.0195(6) 0.0316(7) 0.0033(5) 0.0061(5) 0.0102(5)
C14 0.0159(5) 0.0165(5) 0.0218(5) 0.0002(4) 0.0032(4) 0.0037(4)
C15 0.0169(5) 0.0185(5) 0.0226(6) -0.0037(4) 0.0025(4) 0.0025(4)
N1 0.0180(5) 0.0183(5) 0.0189(5) -0.0015(4) -0.0009(4) 0.0065(4)
N2 0.0194(5) 0.0176(4) 0.0186(5) 0.0020(4) 0.0017(4) 0.0031(4)
N3 0.0150(4) 0.0176(4) 0.0171(4) 0.0009(4) -0.0001(3) 0.0035(4)
N4 0.0157(4) 0.0202(5) 0.0198(5) 0.0001(4) 0.0036(4) 0.0046(4)
N5 0.0145(4) 0.0163(4) 0.0182(4) 0.0011(4) 0.0013(3) 0.0052(4)
O1 0.0210(4) 0.0206(4) 0.0231(4) -0.0060(3) -0.0030(3) 0.0067(4)
O2 0.0263(5) 0.0303(5) 0.0348(5) -0.0144(4) 0.0028(4) 0.0107(4)
Cu1 0.01347(8) 0.01596(8) 0.01544(8) 0.00057(5) -0.00031(5) 0.00474(5)
O3 0.075(2) 0.0381(12) 0.0356(17) 0.0155(12) 0.0062(16) 0.0361(14)
O4 0.0223(11) 0.0519(19) 0.0667(19) -0.0141(15) 0.0011(11) 0.0005(11)
O5 0.0649(17) 0.0169(11) 0.0349(11) -0.0023(9) -0.0051(12) 0.0122(10)
O6 0.0355(6) 0.0498(7) 0.0354(6) 0.0010(5) 0.0119(5) 0.0127(5)
O3B 0.075(5) 0.124(8) 0.041(4) -0.022(4) -0.031(4) 0.045(5)
O4B 0.054(4) 0.074(6) 0.106(7) -0.030(5) 0.049(5) -0.021(4)
O5B 0.162(10) 0.051(4) 0.187(11) 0.064(5) 0.122(8) 0.078(5)
O6B 0.0355(6) 0.0498(7) 0.0354(6) 0.0010(5) 0.0119(5) 0.0127(5)
Cl1 0.02410(15) 0.01857(13) 0.02621(15) -0.00056(11) 0.00090(11) 0.00816(11)

loop_
_atom_type_symbol
_atom_type_description
_atom_type_scat_dispersion_real
_atom_type_scat_dispersion_imag
_atom_type_scat_source
C C 0.0033 0.0016 'International Tables Vol C Tables 4.2.6.8 and 6.1.1.4'
H H 0 0 'International Tables Vol C Tables 4.2.6.8 and 6.1.1.4'
N N 0.0061 0.0033 'International Tables Vol C Tables 4.2.6.8 and 6.1.1.4'
O O 0.0106 0.006 'International Tables Vol C Tables 4.2.6.8 and 6.1.1.4'
Cl Cl 0.1484 0.1585 'International Tables Vol C Tables 4.2.6.8 and 6.1.1.4'
Cu Cu 0.3201 1.2651 'International Tables Vol C Tables 4.2.6.8 and 6.1.1.4'

loop_
_exptl_crystal_face_index_h
_exptl_crystal_face_index_k
_exptl_crystal_face_index_l
_exptl_crystal_face_perp_dist
-1 0 -1 0.06
-1 -8 -12 0.195
2 13 -4 0.185
-5 7 13 0.225
-5 0 -1 0.11
1 2 -1 0.175
2 1 1 0.115
0 1 -1 0.19
0 0 -1 0.16
-1 3 -1 0.21
-2 1 3 0.205
1 -1 -1 0.2
0 -1 0 0.2
0 1 0 0.21
0 -1 1 0.155
3 -10 12 0.15
1 0 -1 0.175
0 0 1 0.18
-1 0 1 0.17
-2 -2 3 0.12
1 0 1 0.06

loop_
_geom_angle_atom_site_label_1
_geom_angle_atom_site_label_2
_geom_angle_atom_site_label_3
_geom_angle
N1 C1 C2 109.50(10)
N1 C1 H1A 109.8
C2 C1 H1A 109.8
N1 C1 H1B 109.8
C2 C1 H1B 109.8
H1A C1 H1B 108.2
N2 C2 C1 111.31(10)
N2 C2 H2A 109.4
C1 C2 H2A 109.4
N2 C2 H2B 109.4
C1 C2 H2B 109.4
H2A C2 H2B 108
N2 C3 C4 110.59(10)
N2 C3 H3A 109.5
C4 C3 H3A 109.5
N2 C3 H3B 109.5
C4 C3 H3B 109.5
H3A C3 H3B 108.1
N3 C4 C3 106.15(10)
N3 C4 H4A 110.5
C3 C4 H4A 110.5
N3 C4 H4B 110.5
C3 C4 H4B 110.5
H4A C4 H4B 108.7
N3 C5 C6 108.79(10)
N3 C5 H5A 109.9
C6 C5 H5A 109.9
N3 C5 H5B 109.9
C6 C5 H5B 109.9
H5A C5 H5B 108.3
N4 C6 C5 108.71(10)
N4 C6 H6A 109.9
C5 C6 H6A 109.9
N4 C6 H6B 109.9
C5 C6 H6B 109.9
H6A C6 H6B 108.3
N4 C7 C8 111.60(10)
N4 C7 H7A 109.3
C8 C7 H7A 109.3
N4 C7 H7B 109.3
C8 C7 H7B 109.3
H7A C7 H7B 108
N1 C8 C7 110.33(10)
N1 C8 H8A 109.6
C7 C8 H8A 109.6
N1 C8 H8B 109.6
C7 C8 H8B 109.6
H8A C8 H8B 108.1
N1 C9 C10 114.31(10)
N1 C9 H9A 108.7
C10 C9 H9A 108.7
N1 C9 H9B 108.7
C10 C9 H9B 108.7
H9A C9 H9B 107.6
N5 C10 C11 121.56(12)
N5 C10 C9 118.80(11)
C11 C10 C9 119.62(11)
C12 C11 C10 119.19(12)
C12 C11 H11 120.4
C10 C11 H11 120.4
C11 C12 C13 118.89(12)
C11 C12 H12 120.6
C13 C12 H12 120.6
C14 C13 C12 118.92(12)
C14 C13 H13 120.5
C12 C13 H13 120.5
N5 C14 C13 122.11(12)
N5 C14 C15 116.18(10)
C13 C14 C15 121.70(11)
O2 C15 O1 126.91(12)
O2 C15 C14 117.52(12)
O1 C15 C14 115.57(10)
C9 N1 C8 113.47(11)
C9 N1 C1 113.05(11)
C8 N1 C1 117.08(10)
C2 N2 C3 113.46(10)
C2 N2 Cu1 112.34(8)
C3 N2 Cu1 107.19(7)
C2 N2 H2 107.9
C3 N2 H2 107.9
Cu1 N2 H2 107.9
C4 N3 C5 115.31(10)
C4 N3 Cu1 105.23(7)
C5 N3 Cu1 109.61(8)
C4 N3 H3 108.8
C5 N3 H3 108.8
Cu1 N3 H3 108.8
C7 N4 C6 112.62(10)
C7 N4 Cu1 112.97(8)
C6 N4 Cu1 107.58(7)
C7 N4 H4 107.8
C6 N4 H4 107.8
Cu1 N4 H4 107.8
C10 N5 C14 119.29(10)
C10 N5 Cu1 125.60(8)
C14 N5 Cu1 115.09(8)
C15 O1 Cu1 113.58(8)
N3 Cu1 N5 169.06(4)
N3 Cu1 N4 84.03(4)
N5 Cu1 N4 98.58(4)
N3 Cu1 N2 82.53(4)
N5 Cu1 N2 101.40(4)
N4 Cu1 N2 141.42(4)
N3 Cu1 O1 90.24(4)
N5 Cu1 O1 78.83(4)
N4 Cu1 O1 106.87(4)
N2 Cu1 O1 109.18(4)
O5B Cl1 O4B 112.8(6)
O5B Cl1 O4 95.8(6)
O4B Cl1 O4 18.5(6)
O5B Cl1 O3 118.0(5)
O4B Cl1 O3 94.0(6)
O4 Cl1 O3 109.5(3)
O5B Cl1 O6 111.7(5)
O4B Cl1 O6 108.3(5)
O4 Cl1 O6 110.3(3)
O3 Cl1 O6 110.4(2)
O5B Cl1 O3B 110.7(6)
O4B Cl1 O3B 105.3(6)
O4 Cl1 O3B 120.2(6)
O3 Cl1 O3B 11.4(7)
O6 Cl1 O3B 107.7(5)
O5B Cl1 O5 13.0(6)
O4B Cl1 O5 123.3(5)
O4 Cl1 O5 107.4(2)
O3 Cl1 O5 107.6(2)
O6 Cl1 O5 111.5(2)
O3B Cl1 O5 99.2(5)

loop_
_geom_bond_atom_site_label_1
_geom_bond_atom_site_label_2
_geom_bond_distance
C1 N1 1.4649(17)
C1 C2 1.5198(19)
C1 H1A 0.99
C1 H1B 0.99
C2 N2 1.4819(16)
C2 H2A 0.99
C2 H2B 0.99
C3 N2 1.4881(16)
C3 C4 1.5210(18)
C3 H3A 0.99
C3 H3B 0.99
C4 N3 1.4735(16)
C4 H4A 0.99
C4 H4B 0.99
C5 N3 1.4753(16)
C5 C6 1.5160(19)
C5 H5A 0.99
C5 H5B 0.99
C6 N4 1.4798(16)
C6 H6A 0.99
C6 H6B 0.99
C7 N4 1.4775(16)
C7 C8 1.5275(18)
C7 H7A 0.99
C7 H7B 0.99
C8 N1 1.4568(17)
C8 H8A 0.99
C8 H8B 0.99
C9 N1 1.4529(16)
C9 C10 1.5122(18)
C9 H9A 0.99
C9 H9B 0.99
C10 N5 1.3383(16)
C10 C11 1.3963(17)
C11 C12 1.385(2)
C11 H11 0.95
C12 C13 1.392(2)
C12 H12 0.95
C13 C14 1.3822(17)
C13 H13 0.95
C14 N5 1.3484(15)
C14 C15 1.5205(17)
C15 O2 1.2378(15)
C15 O1 1.2656(16)
N2 Cu1 2.1267(11)
N2 H2 0.93
N3 Cu1 1.9898(10)
N3 H3 0.93
N4 Cu1 2.1095(11)
N4 H4 0.93
N5 Cu1 2.0270(10)
O1 Cu1 2.1711(9)
O3 Cl1 1.429(3)
O4 Cl1 1.427(4)
O5 Cl1 1.441(3)
O6 Cl1 1.4305(12)
O3B Cl1 1.440(7)
O4B Cl1 1.417(7)
O5B Cl1 1.374(6)
